data_2240108
loop_
_publ_author_name
'Vigante, Brigita'
'Stepanovs, Dmitrijs'
'Pelss, Andrejs'
'Mishnev, Anatoly'

_publ_section_title
;
 Crystal structure of
 3-amino-5,5-dimethyl-2-[(<i>E</i>)-2-nitroethenyl]cyclohex-2-en-1-one
;
_journal_issue 11
_journal_name_full 'Acta Crystallographica Section E'
_journal_page_first 379
_journal_page_last 381
_journal_paper_doi 10.1107/S1600536814023009
_journal_volume 70
_journal_year 2014
_chemical_formula_iupac 'C10 H14 N2 O3'
_chemical_formula_moiety 'C10 H14 N2 O3'
_chemical_formula_sum 'C10 H14 N2 O3'
_chemical_formula_weight 210.23
_chemical_melting_point 503
_chemical_name_systematic
;
3-Amino-5,5-dimethyl-2-[(<i>E</i>)-2-nitroethenyl]cyclohex-2-en-1-one
;
_space_group_IT_number 14
_symmetry_cell_setting monoclinic
_symmetry_space_group_name_Hall '-P 2ybc'
_symmetry_space_group_name_H-M 'P 1 21/c 1'
_atom_sites_solution_hydrogens geom
_atom_sites_solution_primary direct
_atom_sites_solution_secondary difmap
_audit_creation_method SHELXL-97
_cell_angle_alpha 90.00
_cell_angle_beta 100.119(2)
_cell_angle_gamma 90.00
_cell_formula_units_Z 8
_cell_length_a 11.3545(3)
_cell_length_b 18.1097(5)
_cell_length_c 10.4689(3)
_cell_measurement_reflns_used 11852
_cell_measurement_temperature 173(2)
_cell_measurement_theta_max 30.034
_cell_measurement_theta_min 0.998
_cell_volume 2119.20(10)
_computing_cell_refinement
;
HKL Scalepack (Otwinowski & Minor, 1997)
;
_computing_data_collection
;
KappaCCD Server Software (Nonius, 1997)
;
_computing_data_reduction
;
HKL Denzo and Scalepack (Otwinowski & Minor, 1997)
;
_computing_molecular_graphics
;
ORTEP-3 for Windows (Farrugia, 2012)
;
_computing_publication_material
;
SHELXL97 (Sheldrick, 2008),
PLATON (Spek, 2009) and publCIF (Westrip, 2010)
;
_computing_structure_refinement
;
SHELXL97 (Sheldrick, 2008)
;
_computing_structure_solution
;
SIR2011 (Burla <i>et al.</i>,  2012)
;
_diffrn_ambient_temperature 173(2)
_diffrn_measured_fraction_theta_full 0.995
_diffrn_measured_fraction_theta_max 0.995
_diffrn_measurement_device_type 'Nonius KappaCCD'
_diffrn_measurement_method CCD
_diffrn_radiation_monochromator graphite
_diffrn_radiation_source 'fine-focus sealed tube'
_diffrn_radiation_type MoK\a
_diffrn_radiation_wavelength 0.71073
_diffrn_reflns_av_R_equivalents 0.0682
_diffrn_reflns_av_sigmaI/netI 0.1032
_diffrn_reflns_limit_h_max 15
_diffrn_reflns_limit_h_min -15
_diffrn_reflns_limit_k_max 23
_diffrn_reflns_limit_k_min -25
_diffrn_reflns_limit_l_max 14
_diffrn_reflns_limit_l_min -14
_diffrn_reflns_number 10741
_diffrn_reflns_theta_full 30.05
_diffrn_reflns_theta_max 30.05
_diffrn_reflns_theta_min 2.69
_exptl_absorpt_coefficient_mu 0.098
_exptl_absorpt_correction_type none
_exptl_crystal_colour yellow
_exptl_crystal_density_diffrn 1.318
_exptl_crystal_density_method 'not measured'
_exptl_crystal_description plate
_exptl_crystal_F_000 896
_exptl_crystal_size_max 0.35
_exptl_crystal_size_mid 0.25
_exptl_crystal_size_min 0.01
_refine_diff_density_max 0.282
_refine_diff_density_min -0.285
_refine_ls_extinction_method none
_refine_ls_goodness_of_fit_ref 1.010
_refine_ls_hydrogen_treatment mixed
_refine_ls_matrix_type full
_refine_ls_number_parameters 287
_refine_ls_number_reflns 6174
_refine_ls_number_restraints 0
_refine_ls_restrained_S_all 1.010
_refine_ls_R_factor_all 0.1537
_refine_ls_R_factor_gt 0.0689
_refine_ls_shift/su_max 0.000
_refine_ls_shift/su_mean 0.000
_refine_ls_structure_factor_coef Fsqd
_refine_ls_weighting_details 'calc w=1/[\s^2^(Fo^2^)+(0.0554P)^2^+0.6139P] where P=(Fo^2^+2Fc^2^)/3'
_refine_ls_weighting_scheme calc
_refine_ls_wR_factor_gt 0.1286
_refine_ls_wR_factor_ref 0.1577
_reflns_number_gt 3235
_reflns_number_total 6174
_reflns_threshold_expression >2sigma(I)
_cod_data_source_file xu5825sup1.cif
_cod_data_source_block I
_cod_original_sg_symbol_H-M 'P 21/c'
_cod_database_code 2240108
_cod_database_fobs_code 2240108

loop_
_symmetry_equiv_pos_as_xyz
'x, y, z'
'-x, y+1/2, -z+1/2'
'-x, -y, -z'
'x, -y-1/2, z-1/2'

loop_
_atom_site_type_symbol
_atom_site_label
_atom_site_fract_x
_atom_site_fract_y
_atom_site_fract_z
_atom_site_U_iso_or_equiv
_atom_site_adp_type
_atom_site_calc_flag
_atom_site_refinement_flags
_atom_site_occupancy
_atom_site_symmetry_multiplicity
O O1A 0.44423(12) 0.26776(8) 0.25500(13) 0.0295(4) Uani d . 1 1
O O2A 0.55773(14) 0.50926(9) 0.20293(17) 0.0471(5) Uani d . 1 1
O O3A 0.38755(15) 0.52829(9) 0.07970(17) 0.0470(5) Uani d . 1 1
N N1A 0.09527(15) 0.33969(10) -0.03942(16) 0.0254(4) Uani d . 1 1
H H1NA 0.034(2) 0.3223(13) -0.087(2) 0.030 Uiso d . 1 1
H H2NA 0.1126(19) 0.3869(14) -0.043(2) 0.030 Uiso d . 1 1
N N2A 0.45967(16) 0.48703(10) 0.14688(17) 0.0307(4) Uani d . 1 1
C C1A 0.16406(16) 0.29331(11) 0.03826(18) 0.0209(4) Uani d . 1 1
C C2A 0.11184(17) 0.21747(11) 0.0458(2) 0.0247(5) Uani d . 1 1
H H2A1 0.0619 0.2062 -0.0369 0.030 Uiso calc R 1 1
H H2A2 0.0608 0.2179 0.1110 0.030 Uiso calc R 1 1
C C3A 0.20444(16) 0.15635(11) 0.07868(19) 0.0229(4) Uani d . 1 1
C C4A 0.28813(18) 0.18035(11) 0.20157(19) 0.0271(5) Uani d . 1 1
H H4A1 0.2440 0.1807 0.2729 0.032 Uiso calc R 1 1
H H4A2 0.3518 0.1442 0.2217 0.032 Uiso calc R 1 1
C C5A 0.34312(16) 0.25560(11) 0.19190(17) 0.0215(4) Uani d . 1 1
C C6A 0.27637(16) 0.31205(11) 0.11171(17) 0.0207(4) Uani d . 1 1
C C7A 0.32346(17) 0.38535(11) 0.10523(18) 0.0232(4) Uani d . 1 1
H H7A 0.2738 0.4188 0.0543 0.028 Uiso calc R 1 1
C C8A 0.42972(18) 0.41153(11) 0.16320(19) 0.0259(5) Uani d . 1 1
H H8A 0.4840 0.3805 0.2141 0.031 Uiso calc R 1 1
C C9A 0.27396(19) 0.14516(13) -0.0321(2) 0.0329(5) Uani d . 1 1
H H9A1 0.3107 0.1909 -0.0500 0.049 Uiso calc R 1 1
H H9A2 0.2202 0.1292 -0.1083 0.049 Uiso calc R 1 1
H H9A3 0.3347 0.1084 -0.0078 0.049 Uiso calc R 1 1
C C10A 0.14236(19) 0.08427(12) 0.1036(2) 0.0356(6) Uani d . 1 1
H H10A 0.2015 0.0475 0.1344 0.053 Uiso calc R 1 1
H H10B 0.0938 0.0676 0.0244 0.053 Uiso calc R 1 1
H H10C 0.0927 0.0924 0.1677 0.053 Uiso calc R 1 1
O O1B 0.92300(13) 0.24275(8) 0.28241(13) 0.0322(4) Uani d . 1 1
O O2B 1.04280(14) 0.48418(9) 0.22269(17) 0.0487(5) Uani d . 1 1
O O3B 0.88174(16) 0.49987(9) 0.08349(18) 0.0521(5) Uani d . 1 1
N N1B 0.59376(15) 0.31138(10) -0.04246(17) 0.0263(4) Uani d . 1 1
H H1NB 0.6104(19) 0.3611(14) -0.046(2) 0.032 Uiso d . 1 1
H H2NB 0.537(2) 0.2930(12) -0.097(2) 0.032 Uiso d . 1 1
N N2B 0.94809(15) 0.46084(10) 0.16108(17) 0.0315(4) Uani d . 1 1
C C1B 0.66003(16) 0.26509(11) 0.03703(18) 0.0208(4) Uani d . 1 1
C C2B 0.61249(16) 0.18770(11) 0.03415(19) 0.0233(4) Uani d . 1 1
H H2B1 0.5699 0.1773 -0.0526 0.028 Uiso calc R 1 1
H H2B2 0.5553 0.1847 0.0927 0.028 Uiso calc R 1 1
C C3B 0.70757(16) 0.12831(11) 0.07177(19) 0.0227(4) Uani d . 1 1
C C4B 0.77921(18) 0.15161(11) 0.20286(19) 0.0258(5) Uani d . 1 1
H H4B1 0.7281 0.1477 0.2677 0.031 Uiso calc R 1 1
H H4B2 0.8451 0.1174 0.2267 0.031 Uiso calc R 1 1
C C5B 0.82867(17) 0.22863(11) 0.20607(18) 0.0224(4) Uani d . 1 1
C C6B 0.76642(16) 0.28498(11) 0.12114(18) 0.0213(4) Uani d . 1 1
C C7B 0.81399(17) 0.35818(11) 0.11657(18) 0.0236(4) Uani d . 1 1
H H7B 0.7678 0.3906 0.0596 0.028 Uiso calc R 1 1
C C8B 0.91564(18) 0.38621(11) 0.18294(19) 0.0258(5) Uani d . 1 1
H H8B 0.9651 0.3572 0.2432 0.031 Uiso calc R 1 1
C C9B 0.78776(19) 0.12275(13) -0.0302(2) 0.0341(5) Uani d . 1 1
H H9B1 0.8237 0.1699 -0.0400 0.051 Uiso calc R 1 1
H H9B2 0.7408 0.1080 -0.1116 0.051 Uiso calc R 1 1
H H9B3 0.8493 0.0868 -0.0033 0.051 Uiso calc R 1 1
C C10B 0.6467(2) 0.05431(12) 0.0841(2) 0.0357(6) Uani d . 1 1
H H10D 0.7056 0.0184 0.1199 0.054 Uiso calc R 1 1
H H10E 0.6074 0.0383 0.0000 0.054 Uiso calc R 1 1
H H10F 0.5888 0.0596 0.1402 0.054 Uiso calc R 1 1

loop_
_atom_site_aniso_label
_atom_site_aniso_U_11
_atom_site_aniso_U_22
_atom_site_aniso_U_33
_atom_site_aniso_U_12
_atom_site_aniso_U_13
_atom_site_aniso_U_23
O1A 0.0257(8) 0.0261(9) 0.0313(8) 0.0026(6) -0.0102(6) 0.0006(6)
O2A 0.0386(9) 0.0392(11) 0.0589(11) -0.0172(8) -0.0045(8) -0.0057(8)
O3A 0.0501(10) 0.0252(9) 0.0583(11) -0.0029(7) -0.0110(9) 0.0062(8)
N1A 0.0226(9) 0.0198(10) 0.0294(9) -0.0021(7) -0.0073(7) 0.0016(7)
N2A 0.0321(10) 0.0267(11) 0.0314(10) -0.0052(8) 0.0002(8) -0.0035(8)
C1A 0.0194(9) 0.0242(12) 0.0187(9) 0.0018(8) 0.0021(8) -0.0004(8)
C2A 0.0196(10) 0.0243(12) 0.0280(10) -0.0023(8) -0.0020(8) 0.0045(8)
C3A 0.0217(10) 0.0193(11) 0.0258(10) -0.0003(8) -0.0009(8) 0.0010(8)
C4A 0.0284(11) 0.0238(12) 0.0258(10) -0.0005(9) -0.0039(9) 0.0059(8)
C5A 0.0226(10) 0.0244(11) 0.0165(9) 0.0035(8) 0.0007(8) -0.0021(8)
C6A 0.0206(9) 0.0195(11) 0.0201(9) 0.0007(8) -0.0012(8) -0.0009(7)
C7A 0.0248(10) 0.0226(12) 0.0207(10) 0.0033(8) -0.0006(8) -0.0005(8)
C8A 0.0275(10) 0.0198(12) 0.0286(11) -0.0003(8) 0.0000(9) 0.0000(8)
C9A 0.0339(11) 0.0270(13) 0.0376(12) -0.0004(9) 0.0061(10) -0.0051(10)
C10A 0.0330(12) 0.0248(13) 0.0458(14) -0.0049(9) -0.0016(11) 0.0055(10)
O1B 0.0286(8) 0.0280(9) 0.0332(8) 0.0016(6) -0.0131(7) -0.0021(6)
O2B 0.0387(9) 0.0368(11) 0.0635(12) -0.0169(8) -0.0108(9) -0.0058(8)
O3B 0.0520(11) 0.0271(10) 0.0665(12) -0.0061(8) -0.0193(9) 0.0124(8)
N1B 0.0229(9) 0.0220(10) 0.0292(9) -0.0008(7) -0.0090(7) 0.0009(7)
N2B 0.0302(10) 0.0253(11) 0.0361(10) -0.0038(8) -0.0018(8) -0.0039(8)
C1B 0.0203(10) 0.0211(11) 0.0204(9) 0.0023(8) 0.0015(8) -0.0028(8)
C2B 0.0189(9) 0.0215(11) 0.0276(10) -0.0024(8) -0.0013(8) 0.0024(8)
C3B 0.0216(10) 0.0183(11) 0.0269(10) -0.0013(8) 0.0006(8) -0.0006(8)
C4B 0.0274(10) 0.0204(11) 0.0271(11) 0.0003(8) -0.0022(9) 0.0051(8)
C5B 0.0227(10) 0.0226(12) 0.0209(10) 0.0027(8) 0.0011(8) -0.0031(8)
C6B 0.0203(10) 0.0209(11) 0.0207(10) -0.0003(8) -0.0017(8) -0.0010(8)
C7B 0.0242(10) 0.0206(12) 0.0242(10) 0.0024(8) -0.0007(8) -0.0019(8)
C8B 0.0274(10) 0.0230(12) 0.0257(10) 0.0013(8) 0.0007(9) -0.0022(8)
C9B 0.0329(12) 0.0297(14) 0.0405(13) -0.0033(9) 0.0091(10) -0.0092(10)
C10B 0.0378(12) 0.0243(13) 0.0419(13) -0.0072(10) -0.0017(11) 0.0036(10)

loop_
_atom_type_symbol
_atom_type_description
_atom_type_scat_dispersion_real
_atom_type_scat_dispersion_imag
_atom_type_scat_source
C C 0.0033 0.0016 'International Tables Vol C Tables 4.2.6.8 and 6.1.1.4'
H H 0.0000 0.0000 'International Tables Vol C Tables 4.2.6.8 and 6.1.1.4'
N N 0.0061 0.0033 'International Tables Vol C Tables 4.2.6.8 and 6.1.1.4'
O O 0.0106 0.0060 'International Tables Vol C Tables 4.2.6.8 and 6.1.1.4'

loop_
_geom_angle_atom_site_label_1
_geom_angle_atom_site_label_2
_geom_angle_atom_site_label_3
_geom_angle
C1A N1A H1NA 117.6(15)
C1A N1A H2NA 122.0(13)
H1NA N1A H2NA 120(2)
O2A N2A O3A 121.86(19)
O2A N2A C8A 118.09(17)
O3A N2A C8A 120.05(16)
N1A C1A C6A 124.16(19)
N1A C1A C2A 114.59(16)
C6A C1A C2A 121.23(16)
C1A C2A C3A 114.37(16)
C1A C2A H2A1 108.7
C3A C2A H2A1 108.7
C1A C2A H2A2 108.7
C3A C2A H2A2 108.7
H2A1 C2A H2A2 107.6
C4A C3A C2A 106.68(16)
C4A C3A C9A 110.52(16)
C2A C3A C9A 110.67(17)
C4A C3A C10A 109.75(16)
C2A C3A C10A 109.79(16)
C9A C3A C10A 109.39(18)
C5A C4A C3A 113.90(16)
C5A C4A H4A1 108.8
C3A C4A H4A1 108.8
C5A C4A H4A2 108.8
C3A C4A H4A2 108.8
H4A1 C4A H4A2 107.7
O1A C5A C6A 121.64(18)
O1A C5A C4A 118.67(16)
C6A C5A C4A 119.68(16)
C1A C6A C7A 120.33(17)
C1A C6A C5A 118.48(17)
C7A C6A C5A 121.18(16)
C8A C7A C6A 128.25(18)
C8A C7A H7A 115.9
C6A C7A H7A 115.9
C7A C8A N2A 120.01(18)
C7A C8A H8A 120.0
N2A C8A H8A 120.0
C3A C9A H9A1 109.5
C3A C9A H9A2 109.5
H9A1 C9A H9A2 109.5
C3A C9A H9A3 109.5
H9A1 C9A H9A3 109.5
H9A2 C9A H9A3 109.5
C3A C10A H10A 109.5
C3A C10A H10B 109.5
H10A C10A H10B 109.5
C3A C10A H10C 109.5
H10A C10A H10C 109.5
H10B C10A H10C 109.5
C1B N1B H1NB 123.2(12)
C1B N1B H2NB 117.2(15)
H1NB N1B H2NB 119.4(19)
O2B N2B O3B 121.85(19)
O2B N2B C8B 117.90(17)
O3B N2B C8B 120.26(16)
N1B C1B C6B 124.21(19)
N1B C1B C2B 114.67(16)
C6B C1B C2B 121.11(16)
C1B C2B C3B 114.68(15)
C1B C2B H2B1 108.6
C3B C2B H2B1 108.6
C1B C2B H2B2 108.6
C3B C2B H2B2 108.6
H2B1 C2B H2B2 107.6
C9B C3B C10B 109.70(18)
C9B C3B C2B 110.40(17)
C10B C3B C2B 109.33(16)
C9B C3B C4B 111.01(16)
C10B C3B C4B 110.17(17)
C2B C3B C4B 106.16(16)
C5B C4B C3B 114.51(16)
C5B C4B H4B1 108.6
C3B C4B H4B1 108.6
C5B C4B H4B2 108.6
C3B C4B H4B2 108.6
H4B1 C4B H4B2 107.6
O1B C5B C6B 121.31(18)
O1B C5B C4B 118.76(17)
C6B C5B C4B 119.93(16)
C1B C6B C7B 120.06(17)
C1B C6B C5B 118.28(17)
C7B C6B C5B 121.58(16)
C8B C7B C6B 128.93(18)
C8B C7B H7B 115.5
C6B C7B H7B 115.5
C7B C8B N2B 119.90(18)
C7B C8B H8B 120.0
N2B C8B H8B 120.0
C3B C9B H9B1 109.5
C3B C9B H9B2 109.5
H9B1 C9B H9B2 109.5
C3B C9B H9B3 109.5
H9B1 C9B H9B3 109.5
H9B2 C9B H9B3 109.5
C3B C10B H10D 109.5
C3B C10B H10E 109.5
H10D C10B H10E 109.5
C3B C10B H10F 109.5
H10D C10B H10F 109.5
H10E C10B H10F 109.5

loop_
_geom_bond_atom_site_label_1
_geom_bond_atom_site_label_2
_geom_bond_distance
O1A C5A 1.240(2)
O2A N2A 1.231(2)
O3A N2A 1.233(2)
N1A C1A 1.324(2)
N1A H1NA 0.84(2)
N1A H2NA 0.88(2)
N2A C8A 1.426(3)
C1A C6A 1.410(2)
C1A C2A 1.504(3)
C2A C3A 1.524(3)
C2A H2A1 0.9700
C2A H2A2 0.9700
C3A C4A 1.522(3)
C3A C9A 1.527(3)
C3A C10A 1.528(3)
C4A C5A 1.510(3)
C4A H4A1 0.9700
C4A H4A2 0.9700
C5A C6A 1.449(3)
C6A C7A 1.437(3)
C7A C8A 1.338(3)
C7A H7A 0.9300
C8A H8A 0.9300
C9A H9A1 0.9600
C9A H9A2 0.9600
C9A H9A3 0.9600
C10A H10A 0.9600
C10A H10B 0.9600
C10A H10C 0.9600
O1B C5B 1.245(2)
O2B N2B 1.228(2)
O3B N2B 1.230(2)
N1B C1B 1.320(2)
N1B H1NB 0.92(2)
N1B H2NB 0.86(2)
N2B C8B 1.430(3)
C1B C6B 1.411(2)
C1B C2B 1.500(3)
C2B C3B 1.526(3)
C2B H2B1 0.9700
C2B H2B2 0.9700
C3B C9B 1.523(3)
C3B C10B 1.524(3)
C3B C4B 1.527(3)
C4B C5B 1.502(3)
C4B H4B1 0.9700
C4B H4B2 0.9700
C5B C6B 1.453(3)
C6B C7B 1.435(3)
C7B C8B 1.338(3)
C7B H7B 0.9300
C8B H8B 0.9300
C9B H9B1 0.9600
C9B H9B2 0.9600
C9B H9B3 0.9600
C10B H10D 0.9600
C10B H10E 0.9600
C10B H10F 0.9600

loop_
_geom_hbond_atom_site_label_D
_geom_hbond_atom_site_label_H
_geom_hbond_atom_site_label_A
_geom_hbond_site_symmetry_A
_geom_hbond_distance_DH
_geom_hbond_distance_HA
_geom_hbond_distance_DA
_geom_hbond_angle_DHA
_geom_hbond_publ_flag
N1A H1NA O1B 4_465 0.84(2) 2.06(3) 2.873(2) 162(2) yes
N1A H2NA O3B 3_665 0.88(2) 2.10(3) 2.961(2) 167(2) yes
N1B H1NB O3A 3_665 0.92(2) 2.03(3) 2.942(2) 168(2) yes
N1B H2NB O1A 4_565 0.85(3) 2.04(2) 2.858(2) 162(2) yes
C2A H2A1 O1B 4_465 0.97 2.42 3.262(2) 145 yes
C2B H2B1 O1A 4_565 0.97 2.46 3.298(2) 144 yes
C7A H7A O3B 3_665 0.93 2.54 3.469(2) 173 yes
C7B H7B O3A 3_665 0.93 2.55 3.469(2) 171 yes

loop_
_geom_torsion_atom_site_label_1
_geom_torsion_atom_site_label_2
_geom_torsion_atom_site_label_3
_geom_torsion_atom_site_label_4
_geom_torsion
N1A C1A C2A C3A 152.82(18)
C6A C1A C2A C3A -28.5(3)
C1A C2A C3A C4A 52.7(2)
C1A C2A C3A C9A -67.5(2)
C1A C2A C3A C10A 171.61(17)
C2A C3A C4A C5A -54.4(2)
C9A C3A C4A C5A 66.0(2)
C10A C3A C4A C5A -173.26(18)
C3A C4A C5A O1A -149.19(18)
C3A C4A C5A C6A 31.9(3)
N1A C1A C6A C7A -0.1(3)
C2A C1A C6A C7A -178.63(19)
N1A C1A C6A C5A -179.33(19)
C2A C1A C6A C5A 2.2(3)
O1A C5A C6A C1A 177.29(19)
C4A C5A C6A C1A -3.9(3)
O1A C5A C6A C7A -1.9(3)
C4A C5A C6A C7A 176.91(19)
C1A C6A C7A C8A -176.7(2)
C5A C6A C7A C8A 2.5(3)
C6A C7A C8A N2A -178.8(2)
O2A N2A C8A C7A 179.2(2)
O3A N2A C8A C7A 0.2(3)
N1B C1B C2B C3B 152.97(18)
C6B C1B C2B C3B -28.1(3)
C1B C2B C3B C9B -67.4(2)
C1B C2B C3B C10B 171.80(17)
C1B C2B C3B C4B 53.0(2)
C9B C3B C4B C5B 66.5(2)
C10B C3B C4B C5B -171.79(18)
C2B C3B C4B C5B -53.5(2)
C3B C4B C5B O1B -150.83(19)
C3B C4B C5B C6B 29.2(3)
N1B C1B C6B C7B -5.0(3)
C2B C1B C6B C7B 176.23(19)
N1B C1B C6B C5B 178.3(2)
C2B C1B C6B C5B -0.5(3)
O1B C5B C6B C1B 179.96(19)
C4B C5B C6B C1B -0.1(3)
O1B C5B C6B C7B 3.3(3)
C4B C5B C6B C7B -176.77(19)
C1B C6B C7B C8B -176.3(2)
C5B C6B C7B C8B 0.3(3)
C6B C7B C8B N2B 178.4(2)
O2B N2B C8B C7B -179.1(2)
O3B N2B C8B C7B 1.5(3)
